data_7246426
loop_
_publ_author_name
'Land, Michael A.'
'Robertson, Katherine N.'
'Clyburne, Jason A. C.'
'Barry, Se&#xe1;n T'

_publ_section_title
;
 Disturbance of intermolecular forces: eutectics as a new tool for the
 preparation of vapor-phase deposition precursors.
;
_journal_issue 12
_journal_name_full 'Physical chemistry chemical physics : PCCP'
_journal_page_first 8336
_journal_page_last 8340
_journal_paper_doi 10.1039/d2cp05341a
_journal_volume 25
_journal_year 2023
_chemical_absolute_configuration ad
_chemical_formula_moiety 'C12 H28 Cl2 Mo N2 O2'
_chemical_formula_sum 'C12 H28 Cl2 Mo N2 O2'
_chemical_formula_weight 399.20
_space_group_crystal_system trigonal
_space_group_IT_number 161
_space_group_name_Hall 'R 3 -2"c'
_space_group_name_H-M_alt 'R 3 c :H'
_atom_sites_solution_hydrogens geom
_atom_sites_solution_primary 'dual space'
_audit_creation_method SHELXL-2018/3
_audit_update_record
;
2022-10-20 deposited with the CCDC.	2023-03-09 downloaded from the CCDC.
;
_cell_angle_alpha 90
_cell_angle_beta 90
_cell_angle_gamma 120
_cell_formula_units_Z 18
_cell_length_a 27.6725(6)
_cell_length_b 27.6725(6)
_cell_length_c 12.4913(4)
_cell_measurement_reflns_used 9602
_cell_measurement_temperature 125(2)
_cell_measurement_theta_max 36.2944
_cell_measurement_theta_min 2.5497
_cell_volume 8283.9(4)
_computing_cell_refinement 'SAINT V8.40B (Bruker AXS LLC, 2019)'
_computing_data_collection 'Bruker Instrument Service v8.5.0.11 RC8'
_computing_data_reduction 'SAINT V8.40B (Bruker AXS LLC, 2019)'
_computing_structure_refinement 'SHELXL-2018/3 (Sheldrick, 2018)'
_computing_structure_solution 'SHELXT-2014 (Sheldrick, 2015)'
_diffrn_ambient_temperature 125(2)
_diffrn_detector '100 \\times 140 mm^2^ CMOS sensor'
_diffrn_detector_area_resol_mean 7.41
_diffrn_detector_type 'Bruker PHOTON III'
_diffrn_measured_fraction_theta_full 0.999
_diffrn_measured_fraction_theta_max 0.993
_diffrn_measurement_device '\k--geometry diffractometer'
_diffrn_measurement_device_type 'Bruker D8 VENTURE'
_diffrn_radiation_monochromator 'multilayer mirror'
_diffrn_radiation_type MoK\a
_diffrn_radiation_wavelength 0.71073
_diffrn_reflns_av_R_equivalents 0.0330
_diffrn_reflns_av_unetI/netI 0.0183
_diffrn_reflns_Laue_measured_fraction_full 0.999
_diffrn_reflns_Laue_measured_fraction_max 0.993
_diffrn_reflns_limit_h_max 29
_diffrn_reflns_limit_h_min -46
_diffrn_reflns_limit_k_max 44
_diffrn_reflns_limit_k_min -45
_diffrn_reflns_limit_l_max 20
_diffrn_reflns_limit_l_min -20
_diffrn_reflns_number 96178
_diffrn_reflns_point_group_measured_fraction_full 0.999
_diffrn_reflns_point_group_measured_fraction_max 0.980
_diffrn_reflns_theta_full 25.242
_diffrn_reflns_theta_max 36.310
_diffrn_reflns_theta_min 2.550
_diffrn_source_current 1.4
_diffrn_source_power 0.07
_diffrn_source_type 'Incoatec I\mS 3.0'
_diffrn_source_voltage 50
_exptl_absorpt_coefficient_mu 1.003
_exptl_absorpt_correction_T_max 0.0601
_exptl_absorpt_correction_T_min 0.0239
_exptl_absorpt_correction_type multi-scan
_exptl_absorpt_process_details
;
Krause, L., Herbst-Irmer, R., Sheldrick, G. M., Stalke, D. (2015).
"Comparison of silver and molybdenum microfocus X-ray sources for
single-crystal structure determination"
J. Appl. Cryst. 48, 3-10.
;
_exptl_crystal_colour yellow
_exptl_crystal_density_diffrn 1.440
_exptl_crystal_description rod
_exptl_crystal_F_000 3708
_exptl_crystal_size_max 0.138
_exptl_crystal_size_mid 0.065
_exptl_crystal_size_min 0.040
_refine_diff_density_max 0.633
_refine_diff_density_min -0.711
_refine_diff_density_rms 0.079
_refine_ls_abs_structure_details
;
 Flack x determined using 3632 quotients [(I+)-(I-)]/[(I+)+(I-)]
 (Parsons, Flack and Wagner, Acta Cryst. B69 (2013) 249-259).
;
_refine_ls_abs_structure_Flack -0.026(7)
_refine_ls_extinction_method none
_refine_ls_goodness_of_fit_ref 1.165
_refine_ls_hydrogen_treatment constr
_refine_ls_matrix_type full
_refine_ls_number_parameters 180
_refine_ls_number_reflns 8752
_refine_ls_number_restraints 1
_refine_ls_restrained_S_all 1.165
_refine_ls_R_factor_all 0.0352
_refine_ls_R_factor_gt 0.0232
_refine_ls_shift/su_max 0.002
_refine_ls_shift/su_mean 0.000
_refine_ls_structure_factor_coef Fsqd
_refine_ls_weighting_details 'w=1/[\s^2^(Fo^2^)+(0.0107P)^2^+8.4125P] where P=(Fo^2^+2Fc^2^)/3'
_refine_ls_weighting_scheme calc
_refine_ls_wR_factor_gt 0.0424
_refine_ls_wR_factor_ref 0.0489
_reflns_Friedel_coverage 0.970
_reflns_Friedel_fraction_full 0.999
_reflns_Friedel_fraction_max 0.968
_reflns_number_gt 7820
_reflns_number_total 8752
_reflns_threshold_expression 'I > 2\s(I)'
_cod_data_source_file d2cp05341a3.cif
_cod_data_source_block Compound3_ML_SB_054
_cod_depositor_comments 'Adding full bibliography for 7246426--7246428.cif.'
_cod_database_code 7246426
_shelx_shelxl_version_number 2018/3
_shelx_space_group_comment
;
The symmetry employed for this shelxl refinement is uniquely defined
by the following loop, which should always be used as a source of
symmetry information in preference to the above space-group names.
They are only intended as comments.
;
_shelx_estimated_absorpt_t_min 0.874
_shelx_estimated_absorpt_t_max 0.961
_diffrn_source_source 'microfocus sealed tube'

loop_
_space_group_symop_operation_xyz
'x, y, z'
'-y, x-y, z'
'-x+y, -x, z'
'-y, -x, z+1/2'
'-x+y, y, z+1/2'
'x, x-y, z+1/2'
'x+2/3, y+1/3, z+1/3'
'-y+2/3, x-y+1/3, z+1/3'
'-x+y+2/3, -x+1/3, z+1/3'
'-y+2/3, -x+1/3, z+5/6'
'-x+y+2/3, y+1/3, z+5/6'
'x+2/3, x-y+1/3, z+5/6'
'x+1/3, y+2/3, z+2/3'
'-y+1/3, x-y+2/3, z+2/3'
'-x+y+1/3, -x+2/3, z+2/3'
'-y+1/3, -x+2/3, z+7/6'
'-x+y+1/3, y+2/3, z+7/6'
'x+1/3, x-y+2/3, z+7/6'

loop_
_atom_site_label
_atom_site_type_symbol
_atom_site_fract_x
_atom_site_fract_y
_atom_site_fract_z
_atom_site_U_iso_or_equiv
_atom_site_adp_type
_atom_site_occupancy
_atom_site_site_symmetry_order
_atom_site_calc_flag
_atom_site_refinement_flags_posn
_atom_site_refinement_flags_adp
_atom_site_refinement_flags_occupancy
_atom_site_disorder_assembly
_atom_site_disorder_group
Mo1 Mo 0.30603(2) 0.47940(2) 0.51929(2) 0.02536(4) Uani 1 1 d . . . . .
Cl1 Cl 0.22453(2) 0.40114(2) 0.59632(4) 0.02951(10) Uani 1 1 d . . . . .
Cl2 Cl 0.36094(2) 0.57033(2) 0.43748(5) 0.03432(11) Uani 1 1 d . . . . .
O1 O 0.23371(6) 0.48823(7) 0.43078(13) 0.0274(3) Uani 1 1 d . . . . .
O2 O 0.27537(7) 0.52969(7) 0.62628(13) 0.0287(3) Uani 1 1 d . . . . .
N1 N 0.35583(8) 0.48748(9) 0.61390(17) 0.0305(4) Uani 1 1 d . . . . .
N2 N 0.31171(8) 0.44251(8) 0.41314(16) 0.0292(4) Uani 1 1 d . . . . .
C1 C 0.20314(10) 0.50519(10) 0.49849(19) 0.0319(4) Uani 1 1 d . . . . .
H1A H 0.175440 0.473086 0.541177 0.038 Uiso 1 1 calc R U . . .
H1B H 0.183015 0.519293 0.454631 0.038 Uiso 1 1 calc R U . . .
C2 C 0.24378(11) 0.55024(10) 0.5711(2) 0.0325(4) Uani 1 1 d . . . . .
H2A H 0.269061 0.583785 0.528841 0.039 Uiso 1 1 calc R U . . .
H2B H 0.223587 0.560625 0.623256 0.039 Uiso 1 1 calc R U . . .
C3 C 0.19723(10) 0.44499(11) 0.3585(2) 0.0343(5) Uani 1 1 d . . . . .
H3A H 0.171618 0.411644 0.399323 0.051 Uiso 1 1 calc R U . . .
H3B H 0.219397 0.435990 0.309824 0.051 Uiso 1 1 calc R U . . .
H3C H 0.175746 0.457816 0.316843 0.051 Uiso 1 1 calc R U . . .
C4 C 0.31178(11) 0.56967(10) 0.70421(19) 0.0341(5) Uani 1 1 d . . . . .
H4A H 0.335710 0.605538 0.668943 0.051 Uiso 1 1 calc R U . . .
H4B H 0.335039 0.556267 0.737204 0.051 Uiso 1 1 calc R U . . .
H4C H 0.289386 0.574426 0.759525 0.051 Uiso 1 1 calc R U . . .
C5 C 0.40416(9) 0.48713(10) 0.65914(19) 0.0303(4) Uani 1 1 d . . . . .
C6 C 0.41514(12) 0.51190(14) 0.7721(2) 0.0458(7) Uani 1 1 d . . . . .
H6A H 0.421447 0.550016 0.768911 0.069 Uiso 1 1 calc R U . . .
H6B H 0.448208 0.512553 0.801935 0.069 Uiso 1 1 calc R U . . .
H6C H 0.382783 0.488986 0.817675 0.069 Uiso 1 1 calc R U . . .
C7 C 0.45436(11) 0.52244(12) 0.5874(2) 0.0414(6) Uani 1 1 d . . . . .
H7A H 0.448317 0.504693 0.517001 0.062 Uiso 1 1 calc R U . . .
H7B H 0.488025 0.525568 0.619982 0.062 Uiso 1 1 calc R U . . .
H7C H 0.458967 0.559739 0.579159 0.062 Uiso 1 1 calc R U . . .
C8 C 0.39220(13) 0.42693(12) 0.6654(2) 0.0416(6) Uani 1 1 d . . . . .
H8A H 0.359823 0.405163 0.711742 0.062 Uiso 1 1 calc R U . . .
H8B H 0.424774 0.426500 0.695092 0.062 Uiso 1 1 calc R U . . .
H8C H 0.384352 0.410568 0.593555 0.062 Uiso 1 1 calc R U . . .
C9 C 0.32306(9) 0.41252(10) 0.33120(18) 0.0291(4) Uani 1 1 d . . . . .
C10 C 0.37928(13) 0.41669(14) 0.3501(3) 0.0460(7) Uani 1 1 d . . . . .
H10A H 0.408449 0.456053 0.353143 0.069 Uiso 1 1 calc R U . . .
H10B H 0.387263 0.398213 0.291449 0.069 Uiso 1 1 calc R U . . .
H10C H 0.378367 0.398481 0.417993 0.069 Uiso 1 1 calc R U . . .
C11 C 0.27550(14) 0.35241(12) 0.3338(3) 0.0559(9) Uani 1 1 d . . . . .
H11A H 0.274602 0.336003 0.403781 0.084 Uiso 1 1 calc R U . . .
H11B H 0.281182 0.331016 0.277615 0.084 Uiso 1 1 calc R U . . .
H11C H 0.240055 0.351469 0.321560 0.084 Uiso 1 1 calc R U . . .
C12 C 0.32435(15) 0.43978(17) 0.2244(2) 0.0519(8) Uani 1 1 d . . . . .
H12A H 0.287759 0.436042 0.210692 0.078 Uiso 1 1 calc R U . . .
H12B H 0.333295 0.421399 0.166962 0.078 Uiso 1 1 calc R U . . .
H12C H 0.352811 0.479411 0.226832 0.078 Uiso 1 1 calc R U . . .

loop_
_atom_site_aniso_label
_atom_site_aniso_U_11
_atom_site_aniso_U_22
_atom_site_aniso_U_33
_atom_site_aniso_U_23
_atom_site_aniso_U_13
_atom_site_aniso_U_12
Mo1 0.02427(8) 0.02543(8) 0.02785(7) -0.00272(7) -0.00235(7) 0.01354(7)
Cl1 0.0306(2) 0.0249(2) 0.0310(2) 0.00053(18) -0.00203(19) 0.01237(19)
Cl2 0.0303(2) 0.0288(2) 0.0379(3) 0.0009(2) 0.0035(2) 0.0103(2)
O1 0.0275(7) 0.0299(7) 0.0275(7) -0.0012(6) -0.0013(6) 0.0165(6)
O2 0.0314(8) 0.0265(7) 0.0300(7) -0.0038(6) -0.0023(6) 0.0158(6)
N1 0.0260(9) 0.0303(9) 0.0348(10) -0.0016(7) -0.0043(7) 0.0137(7)
N2 0.0299(9) 0.0272(8) 0.0315(9) -0.0024(7) 0.0016(7) 0.0150(7)
C1 0.0318(10) 0.0360(11) 0.0337(11) -0.0020(9) -0.0001(8) 0.0211(9)
C2 0.0361(11) 0.0317(11) 0.0356(11) -0.0021(9) -0.0010(9) 0.0213(10)
C3 0.0347(12) 0.0392(12) 0.0320(10) -0.0064(9) -0.0068(9) 0.0207(10)
C4 0.0371(12) 0.0305(11) 0.0319(11) -0.0059(9) -0.0032(9) 0.0148(9)
C5 0.0243(9) 0.0335(11) 0.0333(11) -0.0042(9) -0.0053(8) 0.0145(8)
C6 0.0364(13) 0.0625(18) 0.0401(13) -0.0154(13) -0.0108(11) 0.0259(13)
C7 0.0288(11) 0.0452(14) 0.0442(14) 0.0053(11) -0.0006(10) 0.0140(11)
C8 0.0417(14) 0.0398(14) 0.0461(15) 0.0025(11) -0.0063(12) 0.0224(12)
C9 0.0290(10) 0.0298(10) 0.0287(10) -0.0014(8) 0.0027(8) 0.0149(8)
C10 0.0469(15) 0.0602(18) 0.0470(15) -0.0170(13) -0.0096(12) 0.0388(14)
C11 0.0528(18) 0.0339(14) 0.064(2) -0.0132(13) 0.0163(15) 0.0091(13)
C12 0.0595(19) 0.079(2) 0.0348(14) 0.0122(14) 0.0131(13) 0.0479(18)

loop_
_atom_type_symbol
_atom_type_description
_atom_type_scat_dispersion_real
_atom_type_scat_dispersion_imag
_atom_type_scat_source
C C 0.0033 0.0016 'International Tables Vol C Tables 4.2.6.8 and 6.1.1.4'
H H 0.0000 0.0000 'International Tables Vol C Tables 4.2.6.8 and 6.1.1.4'
Cl Cl 0.1484 0.1585 'International Tables Vol C Tables 4.2.6.8 and 6.1.1.4'
Mo Mo -1.6832 0.6857 'International Tables Vol C Tables 4.2.6.8 and 6.1.1.4'
N N 0.0061 0.0033 'International Tables Vol C Tables 4.2.6.8 and 6.1.1.4'
O O 0.0106 0.0060 'International Tables Vol C Tables 4.2.6.8 and 6.1.1.4'

loop_
_geom_angle_atom_site_label_1
_geom_angle_atom_site_label_2
_geom_angle_atom_site_label_3
_geom_angle
_geom_angle_site_symmetry_1
_geom_angle_site_symmetry_3
_geom_angle_publ_flag
N2 Mo1 N1 107.24(10) . . ?
N2 Mo1 O2 160.76(8) . . ?
N1 Mo1 O2 91.98(8) . . ?
N2 Mo1 O1 91.91(8) . . ?
N1 Mo1 O1 160.75(8) . . ?
O2 Mo1 O1 68.85(5) . . ?
N2 Mo1 Cl1 95.52(7) . . ?
N1 Mo1 Cl1 99.74(7) . . ?
O2 Mo1 Cl1 81.59(4) . . ?
O1 Mo1 Cl1 79.78(4) . . ?
N2 Mo1 Cl2 95.44(7) . . ?
N1 Mo1 Cl2 96.18(7) . . ?
O2 Mo1 Cl2 81.42(4) . . ?
O1 Mo1 Cl2 79.74(4) . . ?
Cl1 Mo1 Cl2 157.03(2) . . ?
C1 O1 C3 111.14(18) . . ?
C1 O1 Mo1 114.84(13) . . ?
C3 O1 Mo1 118.64(13) . . ?
C2 O2 C4 110.57(17) . . ?
C2 O2 Mo1 115.42(13) . . ?
C4 O2 Mo1 120.92(14) . . ?
C5 N1 Mo1 158.76(18) . . ?
C9 N2 Mo1 172.39(17) . . ?
O1 C1 C2 108.07(19) . . ?
O1 C1 H1A 110.1 . . ?
C2 C1 H1A 110.1 . . ?
O1 C1 H1B 110.1 . . ?
C2 C1 H1B 110.1 . . ?
H1A C1 H1B 108.4 . . ?
O2 C2 C1 108.29(18) . . ?
O2 C2 H2A 110.0 . . ?
C1 C2 H2A 110.0 . . ?
O2 C2 H2B 110.0 . . ?
C1 C2 H2B 110.0 . . ?
H2A C2 H2B 108.4 . . ?
O1 C3 H3A 109.5 . . ?
O1 C3 H3B 109.5 . . ?
H3A C3 H3B 109.5 . . ?
O1 C3 H3C 109.5 . . ?
H3A C3 H3C 109.5 . . ?
H3B C3 H3C 109.5 . . ?
O2 C4 H4A 109.5 . . ?
O2 C4 H4B 109.5 . . ?
H4A C4 H4B 109.5 . . ?
O2 C4 H4C 109.5 . . ?
H4A C4 H4C 109.5 . . ?
H4B C4 H4C 109.5 . . ?
N1 C5 C7 108.2(2) . . ?
N1 C5 C8 109.1(2) . . ?
C7 C5 C8 111.1(2) . . ?
N1 C5 C6 109.4(2) . . ?
C7 C5 C6 109.9(2) . . ?
C8 C5 C6 109.1(2) . . ?
C5 C6 H6A 109.5 . . ?
C5 C6 H6B 109.5 . . ?
H6A C6 H6B 109.5 . . ?
C5 C6 H6C 109.5 . . ?
H6A C6 H6C 109.5 . . ?
H6B C6 H6C 109.5 . . ?
C5 C7 H7A 109.5 . . ?
C5 C7 H7B 109.5 . . ?
H7A C7 H7B 109.5 . . ?
C5 C7 H7C 109.5 . . ?
H7A C7 H7C 109.5 . . ?
H7B C7 H7C 109.5 . . ?
C5 C8 H8A 109.5 . . ?
C5 C8 H8B 109.5 . . ?
H8A C8 H8B 109.5 . . ?
C5 C8 H8C 109.5 . . ?
H8A C8 H8C 109.5 . . ?
H8B C8 H8C 109.5 . . ?
N2 C9 C10 110.7(2) . . ?
N2 C9 C11 107.2(2) . . ?
C10 C9 C11 111.9(3) . . ?
N2 C9 C12 107.1(2) . . ?
C10 C9 C12 109.2(2) . . ?
C11 C9 C12 110.7(3) . . ?
C9 C10 H10A 109.5 . . ?
C9 C10 H10B 109.5 . . ?
H10A C10 H10B 109.5 . . ?
C9 C10 H10C 109.5 . . ?
H10A C10 H10C 109.5 . . ?
H10B C10 H10C 109.5 . . ?
C9 C11 H11A 109.5 . . ?
C9 C11 H11B 109.5 . . ?
H11A C11 H11B 109.5 . . ?
C9 C11 H11C 109.5 . . ?
H11A C11 H11C 109.5 . . ?
H11B C11 H11C 109.5 . . ?
C9 C12 H12A 109.5 . . ?
C9 C12 H12B 109.5 . . ?
H12A C12 H12B 109.5 . . ?
C9 C12 H12C 109.5 . . ?
H12A C12 H12C 109.5 . . ?
H12B C12 H12C 109.5 . . ?

loop_
_geom_bond_atom_site_label_1
_geom_bond_atom_site_label_2
_geom_bond_distance
_geom_bond_site_symmetry_2
_geom_bond_publ_flag
Mo1 N2 1.7279(19) . ?
Mo1 N1 1.743(2) . ?
Mo1 O2 2.3713(16) . ?
Mo1 O1 2.4033(15) . ?
Mo1 Cl1 2.4119(6) . ?
Mo1 Cl2 2.4210(6) . ?
O1 C1 1.431(3) . ?
O1 C3 1.435(3) . ?
O2 C2 1.435(3) . ?
O2 C4 1.439(3) . ?
N1 C5 1.456(3) . ?
N2 C9 1.448(3) . ?
C1 C2 1.496(3) . ?
C1 H1A 0.9900 . ?
C1 H1B 0.9900 . ?
C2 H2A 0.9900 . ?
C2 H2B 0.9900 . ?
C3 H3A 0.9800 . ?
C3 H3B 0.9800 . ?
C3 H3C 0.9800 . ?
C4 H4A 0.9800 . ?
C4 H4B 0.9800 . ?
C4 H4C 0.9800 . ?
C5 C7 1.526(4) . ?
C5 C8 1.530(4) . ?
C5 C6 1.531(4) . ?
C6 H6A 0.9800 . ?
C6 H6B 0.9800 . ?
C6 H6C 0.9800 . ?
C7 H7A 0.9800 . ?
C7 H7B 0.9800 . ?
C7 H7C 0.9800 . ?
C8 H8A 0.9800 . ?
C8 H8B 0.9800 . ?
C8 H8C 0.9800 . ?
C9 C10 1.520(3) . ?
C9 C11 1.520(4) . ?
C9 C12 1.524(4) . ?
C10 H10A 0.9800 . ?
C10 H10B 0.9800 . ?
C10 H10C 0.9800 . ?
C11 H11A 0.9800 . ?
C11 H11B 0.9800 . ?
C11 H11C 0.9800 . ?
C12 H12A 0.9800 . ?
C12 H12B 0.9800 . ?
C12 H12C 0.9800 . ?

loop_
_geom_torsion_atom_site_label_1
_geom_torsion_atom_site_label_2
_geom_torsion_atom_site_label_3
_geom_torsion_atom_site_label_4
_geom_torsion
_geom_torsion_site_symmetry_1
_geom_torsion_site_symmetry_2
_geom_torsion_site_symmetry_3
_geom_torsion_site_symmetry_4
_geom_torsion_publ_flag
N2 Mo1 N1 C5 12.6(5) . . . . ?
O2 Mo1 N1 C5 -166.6(5) . . . . ?
O1 Mo1 N1 C5 -161.6(4) . . . . ?
Cl1 Mo1 N1 C5 111.5(5) . . . . ?
Cl2 Mo1 N1 C5 -85.1(5) . . . . ?
C3 O1 C1 C2 -179.84(19) . . . . ?
Mo1 O1 C1 C2 42.0(2) . . . . ?
C4 O2 C2 C1 -174.97(19) . . . . ?
Mo1 O2 C2 C1 43.2(2) . . . . ?
O1 C1 C2 O2 -54.8(2) . . . . ?
Mo1 N1 C5 C7 54.6(6) . . . . ?
Mo1 N1 C5 C8 -66.4(5) . . . . ?
Mo1 N1 C5 C6 174.4(4) . . . . ?
